data_2224066
loop_
_publ_author_name
'H\"okelek, Tuncer'
'Dal, Hakan'
'Tercan, Bar\?i\,s'
'\"Ozbek, F. Elif'
'Necefo\(glu, Hacali'

_publ_section_title
;
 Tetraaquabis(nicotinamide-\k<i>N</i>^1^)nickel(II)
 bis(2-fluorobenzoate)
;
_journal_coeditor_code XU2610
_journal_issue 11
_journal_name_full 'Acta Crystallographica Section E'
_journal_page_first m1330
_journal_page_last m1331
_journal_paper_doi 10.1107/S1600536809040392
_journal_volume 65
_journal_year 2009
_chemical_formula_iupac '[Ni (C6 H6 N2 O)2(H2 O)4] (C7 H4 F O2)2'
_chemical_formula_moiety 'C12 H20 N4 Ni O6 2+, 2(C7 H4 F O2 -)'
_chemical_formula_sum 'C26 H28 F2 N4 Ni O10'
_chemical_formula_weight 653.23
_chemical_name_systematic
;
Tetraaquabis(nicotinamide-\k<i>N</i>^1^)nickel(II) bis(2-fluorobenzoate)
;
_space_group_IT_number 2
_symmetry_cell_setting triclinic
_symmetry_space_group_name_Hall '-P 1'
_symmetry_space_group_name_H-M 'P -1'
_atom_sites_solution_hydrogens geom
_atom_sites_solution_primary direct
_atom_sites_solution_secondary difmap
_audit_creation_method SHELXL-97
_cell_angle_alpha 82.115(2)
_cell_angle_beta 77.332(2)
_cell_angle_gamma 63.6640(10)
_cell_formula_units_Z 1
_cell_length_a 7.25290(10)
_cell_length_b 7.33150(10)
_cell_length_c 14.3831(3)
_cell_measurement_reflns_used 9281
_cell_measurement_temperature 100(2)
_cell_measurement_theta_max 28.47
_cell_measurement_theta_min 2.91
_cell_volume 668.05(2)
_computing_cell_refinement 'SAINT (Bruker, 2007)'
_computing_data_collection 'APEX2 (Bruker, 2007)'
_computing_data_reduction 'SAINT (Bruker, 2007)'
_computing_molecular_graphics 'ORTEP-3 for Windows (Farrugia, 1997)'
_computing_publication_material 'WinGX (Farrugia, 1999) and PLATON (Spek, 2009)'
_computing_structure_refinement 'SHELXL97 (Sheldrick, 2008)'
_computing_structure_solution 'SHELXS97 (Sheldrick, 2008)'
_diffrn_ambient_temperature 100(2)
_diffrn_measured_fraction_theta_full 0.984
_diffrn_measured_fraction_theta_max 0.984
_diffrn_measurement_device_type 'Bruker Kappa APEXII CCD area-detector'
_diffrn_measurement_method '\f and \w'
_diffrn_radiation_monochromator graphite
_diffrn_radiation_source 'fine-focus sealed tube'
_diffrn_radiation_type MoK\a
_diffrn_radiation_wavelength 0.71073
_diffrn_reflns_av_R_equivalents 0.0202
_diffrn_reflns_av_sigmaI/netI 0.0163
_diffrn_reflns_limit_h_max 9
_diffrn_reflns_limit_h_min -9
_diffrn_reflns_limit_k_max 9
_diffrn_reflns_limit_k_min -9
_diffrn_reflns_limit_l_max 18
_diffrn_reflns_limit_l_min -19
_diffrn_reflns_number 12196
_diffrn_reflns_theta_full 28.47
_diffrn_reflns_theta_max 28.47
_diffrn_reflns_theta_min 1.45
_diffrn_standards_number 0
_exptl_absorpt_coefficient_mu 0.807
_exptl_absorpt_correction_T_max 0.868
_exptl_absorpt_correction_T_min 0.768
_exptl_absorpt_correction_type multi-scan
_exptl_absorpt_process_details '(SADABS; Bruker, 2005)'
_exptl_crystal_colour blue
_exptl_crystal_density_diffrn 1.624
_exptl_crystal_density_method 'not measured'
_exptl_crystal_description block
_exptl_crystal_F_000 338
_exptl_crystal_size_max 0.33
_exptl_crystal_size_mid 0.28
_exptl_crystal_size_min 0.18
_refine_diff_density_max 0.550
_refine_diff_density_min -0.697
_refine_ls_extinction_method none
_refine_ls_goodness_of_fit_ref 1.041
_refine_ls_hydrogen_treatment mixed
_refine_ls_matrix_type full
_refine_ls_number_parameters 221
_refine_ls_number_reflns 3339
_refine_ls_number_restraints 7
_refine_ls_restrained_S_all 1.125
_refine_ls_R_factor_all 0.0268
_refine_ls_R_factor_gt 0.0262
_refine_ls_shift/su_max 0.000
_refine_ls_shift/su_mean 0.000
_refine_ls_structure_factor_coef Fsqd
_refine_ls_weighting_details 'calc w=1/[\s^2^(Fo^2^)+(0.0351P)^2^+0.4742P] where P=(Fo^2^+2Fc^2^)/3'
_refine_ls_weighting_scheme calc
_refine_ls_wR_factor_gt 0.0701
_refine_ls_wR_factor_ref 0.0705
_reflns_number_gt 3241
_reflns_number_total 3339
_reflns_threshold_expression I>2\s(I)
_cod_data_source_file xu2610.cif
_cod_data_source_block I
_cod_database_code 2224066
_cod_database_fobs_code 2224066

loop_
_symmetry_equiv_pos_as_xyz
'x, y, z'
'-x, -y, -z'

loop_
_atom_site_type_symbol
_atom_site_label
_atom_site_fract_x
_atom_site_fract_y
_atom_site_fract_z
_atom_site_U_iso_or_equiv
_atom_site_adp_type
_atom_site_calc_flag
_atom_site_refinement_flags
_atom_site_occupancy
_atom_site_disorder_assembly
_atom_site_disorder_group
Ni Ni1 0.5000 0.5000 0.5000 0.00977(8) Uani d S 1 . .
F F1 0.68826(15) 0.96457(16) 0.86081(7) 0.0165(2) Uani d P 0.85 . .
F F1' 0.3316(12) 0.9351(12) 0.6229(2) 0.0341(16) Uani d PD 0.15 . .
O O1 0.27958(17) 0.42766(17) 0.97115(7) 0.0185(2) Uani d . 1 . .
O O2 0.90572(16) 0.80284(16) 0.68605(7) 0.0151(2) Uani d . 1 . .
O O3 0.70091(16) 0.95073(15) 0.57688(7) 0.0139(2) Uani d . 1 . .
O O4 0.36327(16) 0.29566(15) 0.53691(7) 0.01338(19) Uani d D 1 . .
H H4A 0.317(4) 0.256(4) 0.4950(15) 0.040(6) Uiso d D 1 . .
H H4B 0.457(3) 0.184(3) 0.5609(16) 0.035(6) Uiso d D 1 . .
O O5 0.21175(16) 0.74407(16) 0.53176(7) 0.0165(2) Uani d D 1 . .
H H5A 0.109(3) 0.771(4) 0.5817(14) 0.038(6) Uiso d D 1 . .
H H5B 0.205(4) 0.863(3) 0.5056(15) 0.032(6) Uiso d D 1 . .
N N1 0.54874(18) 0.45933(17) 0.64030(8) 0.0115(2) Uani d . 1 . .
N N2 0.04456(19) 0.57587(19) 0.87183(8) 0.0159(2) Uani d . 1 . .
H H2A -0.0596 0.5881 0.9169 0.019 Uiso calc R 1 . .
H H2B 0.0239 0.6181 0.8146 0.019 Uiso calc R 1 . .
C C1 0.3928(2) 0.4781(2) 0.71424(9) 0.0119(2) Uani d . 1 . .
H H1 0.2651 0.4963 0.7017 0.014 Uiso calc R 1 . .
C C2 0.4136(2) 0.4717(2) 0.80876(9) 0.0120(2) Uani d . 1 . .
C C3 0.6051(2) 0.4424(2) 0.82775(10) 0.0138(3) Uani d . 1 . .
H H3 0.6241 0.4368 0.8901 0.017 Uiso calc R 1 . .
C C4 0.7670(2) 0.4217(2) 0.75166(10) 0.0141(3) Uani d . 1 . .
H H4 0.8966 0.4022 0.7623 0.017 Uiso calc R 1 . .
C C5 0.7335(2) 0.4306(2) 0.65972(10) 0.0132(3) Uani d . 1 . .
H H5 0.8432 0.4160 0.6092 0.016 Uiso calc R 1 . .
C C6 0.2383(2) 0.4915(2) 0.89077(10) 0.0134(3) Uani d . 1 . .
C C7 0.5243(2) 0.9628(2) 0.83226(10) 0.0148(3) Uani d . 1 . .
H H9' 0.6417 0.9567 0.8511 0.018 Uiso calc PR 0.15 . .
C C8 0.5354(2) 0.9368(2) 0.73699(9) 0.0116(2) Uani d . 1 . .
C C9 0.3553(2) 0.9481(2) 0.71176(10) 0.0135(3) Uani d D 1 . .
H H9 0.3565 0.9329 0.6485 0.016 Uiso calc PR 0.85 . .
C C10 0.1751(2) 0.9811(2) 0.77808(11) 0.0173(3) Uani d . 1 . .
H H10 0.0579 0.9859 0.7596 0.021 Uiso calc R 1 . .
C C11 0.1708(2) 1.0070(2) 0.87229(11) 0.0204(3) Uani d . 1 . .
H H11 0.0495 1.0310 0.9170 0.025 Uiso calc R 1 . .
C C12 0.3461(2) 0.9975(2) 0.90026(11) 0.0200(3) Uani d . 1 . .
H H12 0.3440 1.0141 0.9635 0.024 Uiso calc R 1 . .
C C13 0.7298(2) 0.8941(2) 0.66226(9) 0.0114(2) Uani d . 1 . .

loop_
_atom_site_aniso_label
_atom_site_aniso_U_11
_atom_site_aniso_U_22
_atom_site_aniso_U_33
_atom_site_aniso_U_12
_atom_site_aniso_U_13
_atom_site_aniso_U_23
Ni1 0.00894(12) 0.01136(12) 0.00765(12) -0.00371(9) -0.00012(8) -0.00058(8)
F1 0.0127(5) 0.0252(5) 0.0127(4) -0.0076(4) -0.0042(4) -0.0034(4)
F1' 0.030(4) 0.037(4) 0.036(4) -0.016(3) -0.006(3) 0.001(3)
O1 0.0174(5) 0.0283(6) 0.0095(4) -0.0104(4) -0.0026(4) 0.0024(4)
O2 0.0109(5) 0.0206(5) 0.0122(4) -0.0058(4) -0.0025(4) 0.0013(4)
O3 0.0137(5) 0.0168(5) 0.0107(4) -0.0064(4) -0.0025(4) 0.0014(4)
O4 0.0142(5) 0.0141(5) 0.0121(4) -0.0062(4) -0.0033(4) 0.0006(4)
O5 0.0129(5) 0.0147(5) 0.0149(5) -0.0026(4) 0.0035(4) 0.0007(4)
N1 0.0115(5) 0.0120(5) 0.0100(5) -0.0044(4) -0.0012(4) -0.0008(4)
N2 0.0130(6) 0.0232(6) 0.0097(5) -0.0075(5) -0.0005(4) 0.0017(4)
C1 0.0112(6) 0.0132(6) 0.0108(6) -0.0052(5) -0.0015(5) -0.0001(5)
C2 0.0131(6) 0.0120(6) 0.0100(6) -0.0051(5) -0.0012(5) 0.0002(5)
C3 0.0157(6) 0.0149(6) 0.0111(6) -0.0063(5) -0.0043(5) 0.0006(5)
C4 0.0120(6) 0.0147(6) 0.0160(6) -0.0054(5) -0.0046(5) 0.0004(5)
C5 0.0109(6) 0.0137(6) 0.0136(6) -0.0047(5) -0.0006(5) -0.0003(5)
C6 0.0147(6) 0.0156(6) 0.0104(6) -0.0076(5) -0.0006(5) -0.0013(5)
C7 0.0141(6) 0.0165(6) 0.0142(6) -0.0066(5) -0.0034(5) -0.0004(5)
C8 0.0104(6) 0.0108(6) 0.0119(6) -0.0039(5) -0.0008(5) 0.0003(4)
C9 0.0136(6) 0.0130(6) 0.0145(6) -0.0059(5) -0.0038(5) 0.0011(5)
C10 0.0117(6) 0.0162(6) 0.0233(7) -0.0061(5) -0.0027(5) 0.0010(5)
C11 0.0147(7) 0.0224(7) 0.0194(7) -0.0068(6) 0.0043(5) -0.0015(6)
C12 0.0205(7) 0.0244(7) 0.0127(6) -0.0086(6) 0.0010(5) -0.0037(5)
C13 0.0121(6) 0.0113(6) 0.0115(6) -0.0060(5) -0.0010(5) -0.0012(5)

loop_
_atom_type_symbol
_atom_type_description
_atom_type_scat_dispersion_real
_atom_type_scat_dispersion_imag
_atom_type_scat_source
C C 0.0033 0.0016 'International Tables Vol C Tables 4.2.6.8 and 6.1.1.4'
H H 0.0000 0.0000 'International Tables Vol C Tables 4.2.6.8 and 6.1.1.4'
F F 0.0171 0.0103 'International Tables Vol C Tables 4.2.6.8 and 6.1.1.4'
N N 0.0061 0.0033 'International Tables Vol C Tables 4.2.6.8 and 6.1.1.4'
Ni Ni 0.3393 1.1124 'International Tables Vol C Tables 4.2.6.8 and 6.1.1.4'
O O 0.0106 0.0060 'International Tables Vol C Tables 4.2.6.8 and 6.1.1.4'

loop_
_geom_angle_atom_site_label_1
_geom_angle_atom_site_label_2
_geom_angle_atom_site_label_3
_geom_angle_site_symmetry_1
_geom_angle_site_symmetry_3
_geom_angle
_geom_angle_publ_flag
O4 Ni1 O4 . 2_666 180.0 ?
O5 Ni1 O4 . . 90.92(4) ?
O5 Ni1 O4 2_666 . 89.08(4) ?
O5 Ni1 O4 . 2_666 89.08(4) ?
O5 Ni1 O4 2_666 2_666 90.92(4) ?
O5 Ni1 O5 2_666 . 180.0 ?
O5 Ni1 N1 2_666 . 87.25(4) ?
O5 Ni1 N1 . . 92.75(4) ?
O5 Ni1 N1 2_666 2_666 92.75(4) ?
O5 Ni1 N1 . 2_666 87.25(4) ?
N1 Ni1 O4 . . 86.98(4) ?
N1 Ni1 O4 2_666 . 93.02(4) ?
N1 Ni1 O4 . 2_666 93.02(4) ?
N1 Ni1 O4 2_666 2_666 86.98(4) ?
N1 Ni1 N1 . 2_666 180.0000(10) ?
C1 N1 C5 . . 117.73(12) ?
C1 N1 Ni1 . . 121.30(9) ?
C5 N1 Ni1 . . 120.73(9) ?
C6 N2 H2A . . 120.0 ?
C6 N2 H2B . . 120.0 ?
H2A N2 H2B . . 120.0 ?
Ni1 O4 H4A . . 122.6(16) ?
Ni1 O4 H4B . . 106.3(15) ?
H4A O4 H4B . . 106(2) ?
Ni1 O5 H5B . . 115.1(15) ?
Ni1 O5 H5A . . 133.2(15) ?
H5B O5 H5A . . 106(2) ?
N1 C1 C2 . . 123.02(12) ?
N1 C1 H1 . . 118.5 ?
C2 C1 H1 . . 118.5 ?
C3 C2 C1 . . 118.63(12) ?
C3 C2 C6 . . 118.92(12) ?
C1 C2 C6 . . 122.44(12) ?
C4 C3 C2 . . 118.59(12) ?
C4 C3 H3 . . 120.7 ?
C2 C3 H3 . . 120.7 ?
C5 C4 C3 . . 119.22(13) ?
C5 C4 H4 . . 120.4 ?
C3 C4 H4 . . 120.4 ?
N1 C5 C4 . . 122.81(13) ?
N1 C5 H5 . . 118.6 ?
C4 C5 H5 . . 118.6 ?
O1 C6 N2 . . 123.50(13) ?
O1 C6 C2 . . 119.09(13) ?
N2 C6 C2 . . 117.41(12) ?
C12 C7 C8 . . 122.85(13) ?
C12 C7 H9' . . 118.6 ?
C8 C7 H9' . . 118.6 ?
C7 C8 C9 . . 116.63(12) ?
C7 C8 C13 . . 123.60(12) ?
C9 C8 C13 . . 119.76(12) ?
C10 C9 C8 . . 121.97(13) ?
C10 C9 H9 . . 119.0 ?
C8 C9 H9 . . 119.0 ?
C9 C10 C11 . . 119.44(14) ?
C9 C10 H10 . . 120.3 ?
C11 C10 H10 . . 120.3 ?
C10 C11 C12 . . 120.41(14) ?
C10 C11 H11 . . 119.8 ?
C12 C11 H11 . . 119.8 ?
C7 C12 C11 . . 118.69(14) ?
C7 C12 H12 . . 120.7 ?
C11 C12 H12 . . 120.7 ?
O2 C13 O3 . . 124.22(12) ?
O2 C13 C8 . . 119.65(12) ?
O3 C13 C8 . . 116.10(12) ?

loop_
_geom_bond_atom_site_label_1
_geom_bond_atom_site_label_2
_geom_bond_site_symmetry_2
_geom_bond_distance
_geom_bond_publ_flag
Ni1 O4 . 2.0925(10) yes
Ni1 O4 2_666 2.0925(10) ?
Ni1 O5 . 2.0658(10) yes
Ni1 O5 2_666 2.0658(10) ?
Ni1 N1 . 2.0834(11) yes
Ni1 N1 2_666 2.0834(11) ?
O1 C6 . 1.2346(17) ?
O2 C13 . 1.2507(17) ?
O3 C13 . 1.2728(16) ?
O4 H4A . 0.887(16) ?
O4 H4B . 0.887(16) ?
O5 H5B . 0.887(16) ?
O5 H5A . 0.887(15) ?
N1 C1 . 1.3427(17) ?
N1 C5 . 1.3474(18) ?
N2 C6 . 1.3350(18) ?
N2 H2A . 0.8600 ?
N2 H2B . 0.8600 ?
C1 C2 . 1.3924(18) ?
C1 H1 . 0.9300 ?
C2 C3 . 1.3913(19) ?
C2 C6 . 1.5012(18) ?
C3 C4 . 1.3871(19) ?
C3 H3 . 0.9300 ?
C4 C5 . 1.3841(19) ?
C4 H4 . 0.9300 ?
C5 H5 . 0.9300 ?
C7 C12 . 1.383(2) ?
C7 C8 . 1.3894(19) ?
C7 H9' . 0.9300 ?
C8 C9 . 1.3963(19) ?
C8 C13 . 1.5088(18) ?
C9 C10 . 1.383(2) ?
C9 H9 . 0.9300 ?
C10 C11 . 1.386(2) ?
C10 H10 . 0.9300 ?
C11 C12 . 1.387(2) ?
C11 H11 . 0.9300 ?
C12 H12 . 0.9300 ?

loop_
_geom_hbond_atom_site_label_D
_geom_hbond_atom_site_label_H
_geom_hbond_atom_site_label_A
_geom_hbond_site_symmetry_A
_geom_hbond_distance_DH
_geom_hbond_distance_HA
_geom_hbond_distance_DA
_geom_hbond_angle_DHA
_geom_hbond_publ_flag
N2 H2A O1 2_567 0.8600 2.03 2.8875(17) 171 yes
N2 H2B O2 1_455 0.8600 2.23 3.0654(16) 164 yes
O4 H4A O3 2_666 0.887(16) 2.01(3) 2.8372(15) 155(2) yes
O4 H4B O3 1_545 0.887(16) 1.87(2) 2.7288(15) 163(2) yes
O5 H5A O2 1_455 0.887(16) 1.82(2) 2.7001(15) 175(3) yes
O5 H5B O3 2_676 0.887(15) 1.94(2) 2.7774(15) 157(2) yes
C10 H10 O2 1_455 0.9300 2.52 3.339(2) 147 yes
C12 H12 F1 2_677 0.9300 2.51 3.4314(19) 173 yes

loop_
_geom_torsion_atom_site_label_1
_geom_torsion_atom_site_label_2
_geom_torsion_atom_site_label_3
_geom_torsion_atom_site_label_4
_geom_torsion_site_symmetry_1
_geom_torsion_site_symmetry_2
_geom_torsion_site_symmetry_3
_geom_torsion_site_symmetry_4
_geom_torsion
_geom_torsion_publ_flag
O5 Ni1 N1 C1 2_666 . . . -139.82(11) ?
O5 Ni1 N1 C1 . . . . 40.18(11) ?
O4 Ni1 N1 C1 . . . . -50.59(10) ?
O4 Ni1 N1 C1 2_666 . . . 129.41(10) ?
O5 Ni1 N1 C5 2_666 . . . 45.93(11) ?
O5 Ni1 N1 C5 . . . . -134.07(11) ?
O4 Ni1 N1 C5 . . . . 135.16(11) ?
O4 Ni1 N1 C5 2_666 . . . -44.84(11) ?
C5 N1 C1 C2 . . . . 0.8(2) ?
Ni1 N1 C1 C2 . . . . -173.61(10) ?
N1 C1 C2 C3 . . . . -0.7(2) ?
N1 C1 C2 C6 . . . . -179.57(12) ?
C1 C2 C3 C4 . . . . 0.3(2) ?
C6 C2 C3 C4 . . . . 179.22(12) ?
C2 C3 C4 C5 . . . . -0.1(2) ?
C1 N1 C5 C4 . . . . -0.6(2) ?
Ni1 N1 C5 C4 . . . . 173.85(10) ?
C3 C4 C5 N1 . . . . 0.2(2) ?
C3 C2 C6 O1 . . . . -19.6(2) ?
C1 C2 C6 O1 . . . . 159.27(13) ?
C3 C2 C6 N2 . . . . 161.24(13) ?
C1 C2 C6 N2 . . . . -19.8(2) ?
C12 C7 C8 C9 . . . . 0.3(2) ?
C12 C7 C8 C13 . . . . -178.58(13) ?
C7 C8 C9 C10 . . . . -0.7(2) ?
C13 C8 C9 C10 . . . . 178.17(12) ?
C8 C9 C10 C11 . . . . 1.0(2) ?
C9 C10 C11 C12 . . . . -0.8(2) ?
C8 C7 C12 C11 . . . . -0.1(2) ?
C10 C11 C12 C7 . . . . 0.4(2) ?
C7 C8 C13 O2 . . . . 28.4(2) ?
C9 C8 C13 O2 . . . . -150.41(13) ?
C7 C8 C13 O3 . . . . -153.53(13) ?
C9 C8 C13 O3 . . . . 27.64(18) ?
